data_2008675
loop_
_publ_author_name
'R. Krishna Kumar'
'G. Aravamudan'
'Kandasamy Sivakumar'
'Hoong-Kun Fun'

_publ_section_title
;Tetraethylammonium
 (<i>N</i>,<i>N</i>-diethyldithiocarbamato-<i>S</i>,<i>S</i>')tetraiodotellurate(IV)
;
_journal_issue 7
_journal_name_full 'Acta Crystallographica Section C'
_journal_page_first 1121
_journal_page_last 1123
_journal_paper_doi 10.1107/S0108270199003261
_journal_volume 55
_journal_year 1999
_chemical_formula_moiety '(C8 H20 N1) [Te I4 (C5 H10 N S2)]'
_chemical_formula_sum 'C13 H30 I4 N2 S2 Te'
_chemical_formula_weight 913.71
_chemical_name_common
;
 tetra(ethyl)ammonium tetraiodo(diethyldithiocarbamato)tellurate(IV)
;
_chemical_name_systematic
;
 tetra(ethyl)ammonium tetraiodo(diethyldithiocarbamato)tellurate(IV)
;
_space_group_IT_number 14
_symmetry_cell_setting monoclinic
_symmetry_space_group_name_Hall '-P 2yn'
_symmetry_space_group_name_H-M 'P 1 21/n 1'
_audit_creation_method SHELXL-97
_cell_angle_alpha 90.00
_cell_angle_beta 98.300(10)
_cell_angle_gamma 90.00
_cell_formula_units_Z 4
_cell_length_a 11.5680(10)
_cell_length_b 14.356(2)
_cell_length_c 16.2430(10)
_cell_measurement_reflns_used 36
_cell_measurement_temperature 293(2)
_cell_measurement_theta_max 25
_cell_measurement_theta_min 8
_cell_volume 2669.2(5)
_computing_cell_refinement XSCANS
_computing_data_collection 'XSCANS (Siemens, 1994)'
_computing_data_reduction XSCANS
_computing_molecular_graphics 'ORTEPII (Johnson, 1976)'
_computing_publication_material SHELXL97
_computing_structure_refinement 'SHELXL97 (Sheldrick, 1997)'
_computing_structure_solution 'SHELXS86 (Sheldrick, 1985)'
_diffrn_ambient_temperature 293(2)
_diffrn_measured_fraction_theta_full 0.953
_diffrn_measured_fraction_theta_max 0.953
_diffrn_measurement_device_type 'Siemens P4'
_diffrn_measurement_method \q-2\q
_diffrn_radiation_monochromator graphite
_diffrn_radiation_source 'fine-focus sealed tube'
_diffrn_radiation_type MoK\a
_diffrn_radiation_wavelength 0.71073
_diffrn_reflns_av_R_equivalents 0.024
_diffrn_reflns_av_sigmaI/netI 0.0435
_diffrn_reflns_limit_h_max 15
_diffrn_reflns_limit_h_min -1
_diffrn_reflns_limit_k_max 18
_diffrn_reflns_limit_k_min -1
_diffrn_reflns_limit_l_max 21
_diffrn_reflns_limit_l_min -21
_diffrn_reflns_number 7512
_diffrn_reflns_theta_full 27.50
_diffrn_reflns_theta_max 27.5
_diffrn_reflns_theta_min 1.90
_diffrn_standards_decay_% 0
_diffrn_standards_interval_count 97
_diffrn_standards_number 3
_exptl_absorpt_coefficient_mu 5.897
_exptl_absorpt_correction_T_max 0.273
_exptl_absorpt_correction_T_min 0.172
_exptl_absorpt_correction_type '\y scan'
_exptl_absorpt_process_details '(XSCANS; Siemens, 1994)'
_exptl_crystal_colour black
_exptl_crystal_density_diffrn 2.274
_exptl_crystal_density_method 'not measured'
_exptl_crystal_description needle
_exptl_crystal_F_000 1672
_exptl_crystal_size_max 0.56
_exptl_crystal_size_mid 0.26
_exptl_crystal_size_min 0.22
_refine_diff_density_max 0.960
_refine_diff_density_min -0.943
_refine_ls_extinction_method none
_refine_ls_goodness_of_fit_ref 0.934
_refine_ls_hydrogen_treatment constr
_refine_ls_matrix_type full
_refine_ls_number_parameters 199
_refine_ls_number_reflns 6067
_refine_ls_number_restraints 0
_refine_ls_restrained_S_all 0.934
_refine_ls_R_factor_all 0.059
_refine_ls_R_factor_gt 0.037
_refine_ls_shift/su_max 0.001
_refine_ls_shift/su_mean 0.000
_refine_ls_structure_factor_coef Fsqd
_refine_ls_weighting_details 'w = 1/[\s^2^(Fo^2^)+(0.0503P)^2^] where P = (Fo^2^+2Fc^2^)/3'
_refine_ls_weighting_scheme calc
_refine_ls_wR_factor_ref 0.096
_reflns_number_gt 4258
_reflns_number_total 6067
_reflns_threshold_expression I>2\s(I)
_cod_data_source_file gd1007.cif
_cod_data_source_block gd1007
_cod_depositor_comments
;
The following automatic conversions were performed:

'_refine_ls_weighting_scheme' value 'calc w =
1/[\s^2^(Fo^2^)+(0.0503P)^2^] where P = (Fo^2^+2Fc^2^)/3' was changed
to 'calc'. New tag '_refine_ls_weighting_details' was created. The
value of the new tag was set to 'w = 1/[\s^2^(Fo^2^)+(0.0503P)^2^]
where P = (Fo^2^+2Fc^2^)/3'.

Automatic conversion script
Id: cif_fix_values 3143 2015-03-26 13:38:13Z robertas 
;
_cod_original_sg_symbol_H-M 'P 21/n'
_cod_database_code 2008675

loop_
_symmetry_equiv_pos_as_xyz
'x, y, z'
'-x+1/2, y+1/2, -z+1/2'
'-x, -y, -z'
'x-1/2, -y-1/2, z-1/2'

loop_
_atom_site_label
_atom_site_fract_x
_atom_site_fract_y
_atom_site_fract_z
_atom_site_U_iso_or_equiv
_atom_site_adp_type
_atom_site_calc_flag
_atom_site_refinement_flags
_atom_site_occupancy
_atom_site_disorder_assembly
_atom_site_disorder_group
_atom_site_type_symbol
Te 0.23523(3) 0.75622(2) 0.01532(2) 0.04175(10) Uani d . 1 . . Te
I1 0.04808(4) 0.63818(3) 0.05982(3) 0.06872(14) Uani d . 1 . . I
I2 0.06842(4) 0.83561(3) -0.13478(2) 0.06047(13) Uani d . 1 . . I
I3 0.42637(4) 0.86652(4) -0.03548(3) 0.07801(16) Uani d . 1 . . I
I4 0.37826(5) 0.58646(4) 0.01249(4) 0.08953(18) Uani d . 1 . . I
S1 0.16306(13) 0.90303(10) 0.08420(8) 0.0481(3) Uani d . 1 . . S
S2 0.32956(13) 0.76409(9) 0.16558(8) 0.0472(3) Uani d . 1 . . S
N1 0.2737(4) 0.9217(3) 0.2386(3) 0.0456(10) Uani d . 1 . . N
N2 0.2284(4) 0.1565(4) 0.8219(3) 0.0589(13) Uani d . 1 . . N
C1 0.2575(4) 0.8692(4) 0.1719(3) 0.0411(11) Uani d . 1 . . C
C2 0.3447(5) 0.8906(4) 0.3167(3) 0.0534(14) Uani d . 1 . . C
H2A 0.3902 0.9427 0.3419 0.064 Uiso calc R 1 . . H
H2B 0.3987 0.8427 0.3042 0.064 Uiso calc R 1 . . H
C3 0.2698(7) 0.8527(5) 0.3775(4) 0.074(2) Uani d . 1 . . C
H3A 0.3187 0.8333 0.4273 0.110 Uiso calc R 1 . . H
H3B 0.2257 0.8005 0.3531 0.110 Uiso calc R 1 . . H
H3C 0.2172 0.9004 0.3907 0.110 Uiso calc R 1 . . H
C4 0.2289(6) 1.0181(4) 0.2381(4) 0.0612(17) Uani d . 1 . . C
H4A 0.2202 1.0362 0.2944 0.073 Uiso calc R 1 . . H
H4B 0.1523 1.0206 0.2047 0.073 Uiso calc R 1 . . H
C5 0.3078(8) 1.0853(5) 0.2041(5) 0.082(2) Uani d . 1 . . C
H5A 0.2756 1.1469 0.2048 0.122 Uiso calc R 1 . . H
H5B 0.3154 1.0684 0.1480 0.122 Uiso calc R 1 . . H
H5C 0.3832 1.0840 0.2377 0.122 Uiso calc R 1 . . H
C6 0.1512(7) 0.1462(6) 0.8897(5) 0.080(2) Uani d . 1 . . C
H6A 0.1041 0.2020 0.8903 0.096 Uiso calc R 1 . . H
H6B 0.0983 0.0944 0.8754 0.096 Uiso calc R 1 . . H
C7 0.2154(8) 0.1304(7) 0.9758(5) 0.098(3) Uani d . 1 . . C
H7A 0.1602 0.1247 1.0143 0.147 Uiso calc R 1 . . H
H7B 0.2664 0.1822 0.9916 0.147 Uiso calc R 1 . . H
H7C 0.2607 0.0743 0.9766 0.147 Uiso calc R 1 . . H
C8 0.1525(7) 0.1848(8) 0.7430(5) 0.106(3) Uani d . 1 . . C
H8A 0.1216 0.2464 0.7508 0.128 Uiso calc R 1 . . H
H8B 0.2010 0.1892 0.6991 0.128 Uiso calc R 1 . . H
C9 0.0513(10) 0.1201(12) 0.7140(7) 0.189(7) Uani d . 1 . . C
H9A 0.0105 0.1420 0.6619 0.283 Uiso calc R 1 . . H
H9B -0.0012 0.1190 0.7547 0.283 Uiso calc R 1 . . H
H9C 0.0804 0.0584 0.7070 0.283 Uiso calc R 1 . . H
C10 0.3244(7) 0.2285(6) 0.8436(5) 0.080(2) Uani d . 1 . . C
H10A 0.3779 0.2055 0.8907 0.097 Uiso calc R 1 . . H
H10B 0.3678 0.2337 0.7970 0.097 Uiso calc R 1 . . H
C11 0.2855(10) 0.3232(7) 0.8642(8) 0.132(4) Uani d . 1 . . C
H11A 0.3523 0.3631 0.8769 0.199 Uiso calc R 1 . . H
H11B 0.2446 0.3198 0.9115 0.199 Uiso calc R 1 . . H
H11C 0.2345 0.3480 0.8175 0.199 Uiso calc R 1 . . H
C12 0.2879(8) 0.0628(6) 0.8131(6) 0.098(3) Uani d . 1 . . C
H12A 0.2282 0.0148 0.8058 0.117 Uiso calc R 1 . . H
H12B 0.3387 0.0498 0.8646 0.117 Uiso calc R 1 . . H
C13 0.3584(9) 0.0557(7) 0.7429(6) 0.120(4) Uani d . 1 . . C
H13A 0.3921 -0.0053 0.7425 0.180 Uiso calc R 1 . . H
H13B 0.4195 0.1015 0.7501 0.180 Uiso calc R 1 . . H
H13C 0.3088 0.0665 0.6911 0.180 Uiso calc R 1 . . H

loop_
_atom_site_aniso_label
_atom_site_aniso_U_11
_atom_site_aniso_U_22
_atom_site_aniso_U_33
_atom_site_aniso_U_12
_atom_site_aniso_U_13
_atom_site_aniso_U_23
Te 0.04711(19) 0.03813(18) 0.03874(16) 0.00367(15) 0.00189(14) -0.00082(14)
I1 0.0576(3) 0.0607(3) 0.0839(3) -0.0091(2) -0.0035(2) 0.0175(2)
I2 0.0606(2) 0.0698(3) 0.0465(2) 0.0015(2) -0.00764(17) 0.00405(19)
I3 0.0532(3) 0.0884(4) 0.0918(3) -0.0037(2) 0.0083(2) 0.0343(3)
I4 0.1102(4) 0.0630(3) 0.1015(4) 0.0377(3) 0.0363(3) 0.0031(3)
S1 0.0515(8) 0.0451(7) 0.0445(7) 0.0115(6) -0.0044(6) -0.0003(6)
S2 0.0526(8) 0.0407(7) 0.0450(7) 0.0096(6) -0.0046(6) 0.0016(6)
N1 0.052(3) 0.042(2) 0.042(2) 0.008(2) 0.003(2) -0.0034(19)
N2 0.046(3) 0.073(4) 0.060(3) 0.006(3) 0.016(2) 0.019(3)
C1 0.043(3) 0.041(3) 0.039(2) 0.000(2) 0.003(2) 0.001(2)
C2 0.060(4) 0.055(3) 0.040(3) 0.003(3) -0.010(3) -0.005(2)
C3 0.083(5) 0.080(5) 0.054(4) 0.004(4) -0.002(3) 0.011(3)
C4 0.079(4) 0.054(4) 0.046(3) 0.015(3) -0.005(3) -0.009(3)
C5 0.126(7) 0.048(4) 0.070(4) -0.004(4) 0.012(4) 0.000(3)
C6 0.069(5) 0.092(6) 0.084(5) 0.000(4) 0.031(4) 0.020(4)
C7 0.111(7) 0.117(7) 0.073(5) 0.009(6) 0.035(5) 0.024(5)
C8 0.064(5) 0.183(10) 0.070(5) 0.006(6) 0.003(4) 0.047(6)
C9 0.108(9) 0.37(2) 0.088(7) -0.101(12) 0.000(6) 0.004(10)
C10 0.070(5) 0.086(5) 0.086(5) -0.012(4) 0.012(4) 0.022(4)
C11 0.163(11) 0.082(7) 0.159(10) -0.021(7) 0.049(9) -0.007(7)
C12 0.090(6) 0.086(6) 0.124(7) 0.005(5) 0.038(5) 0.017(5)
C13 0.113(8) 0.115(8) 0.151(9) -0.001(6) 0.078(7) -0.015(7)

loop_
_atom_type_symbol
_atom_type_description
_atom_type_scat_dispersion_real
_atom_type_scat_dispersion_imag
_atom_type_scat_source
Te Te -0.5308 1.6751 'International Tables Vol C Tables 4.2.6.8 and 6.1.1.4'
I I -0.4742 1.8119 'International Tables Vol C Tables 4.2.6.8 and 6.1.1.4'
C C 0.0033 0.0016 'International Tables Vol C Tables 4.2.6.8 and 6.1.1.4'
H H 0.0000 0.0000 'International Tables Vol C Tables 4.2.6.8 and 6.1.1.4'
N N 0.0061 0.0033 'International Tables Vol C Tables 4.2.6.8 and 6.1.1.4'
S S 0.1246 0.1234 'International Tables Vol C Tables 4.2.6.8 and 6.1.1.4'

loop_
_geom_angle_atom_site_label_1
_geom_angle_atom_site_label_2
_geom_angle_atom_site_label_3
_geom_angle
_geom_angle_publ_flag
S2 Te S1 70.52(4) yes
S2 Te I1 91.09(4) yes
S1 Te I1 93.94(4) yes
S2 Te I3 90.55(4) yes
S1 Te I3 89.16(4) yes
I1 Te I3 176.84(2) yes
S2 Te I4 83.51(3) yes
S1 Te I4 153.99(3) yes
I1 Te I4 87.82(2) yes
I3 Te I4 89.68(2) yes
S2 Te I2 151.15(3) yes
S1 Te I2 80.63(3) yes
I1 Te I2 90.484(17) yes
I3 Te I2 89.383(17) yes
I4 Te I2 125.338(18) yes
C1 S1 Te 85.57(18) yes
C1 S2 Te 87.26(17) yes
C1 N1 C4 121.6(4) ?
C1 N1 C2 122.1(4) ?
C4 N1 C2 116.1(4) ?
C6 N2 C12 107.6(5) ?
C6 N2 C10 112.5(6) ?
C12 N2 C10 107.3(6) ?
C6 N2 C8 108.2(5) ?
C12 N2 C8 112.0(7) ?
C10 N2 C8 109.4(6) ?
N1 C1 S1 121.1(4) ?
N1 C1 S2 122.5(4) ?
S1 C1 S2 116.5(3) ?
N1 C2 C3 111.7(5) ?
N1 C4 C5 112.1(6) ?
C7 C6 N2 115.2(6) ?
C9 C8 N2 115.5(8) ?
C11 C10 N2 116.1(7) ?
N2 C12 C13 115.7(7) ?

loop_
_geom_bond_atom_site_label_1
_geom_bond_atom_site_label_2
_geom_bond_site_symmetry_2
_geom_bond_distance
_geom_bond_publ_flag
Te S2 . 2.5280(10) yes
Te S1 . 2.5810(10) yes
Te I1 . 2.9210(10) yes
Te I3 . 2.9330(10) yes
Te I4 . 2.9500(10) yes
Te I2 . 3.1000(10) yes
S1 C1 . 1.735(5) yes
S2 C1 . 1.734(5) yes
N1 C1 . 1.311(6) ?
N1 C4 . 1.478(7) ?
N1 C2 . 1.477(6) ?
N2 C6 . 1.522(8) ?
N2 C12 . 1.526(9) ?
N2 C10 . 1.521(9) ?
N2 C8 . 1.501(8) ?
C2 C3 . 1.506(9) ?
C4 C5 . 1.488(10) ?
C6 C7 . 1.504(11) ?
C8 C9 . 1.515(13) ?
C10 C11 . 1.485(11) ?
C12 C13 . 1.497(11) ?
